data_1552163
loop_
_publ_author_name
'Li, Junhua'
'Wei, Jialiang'
'Zhu, Bencong'
'Wang, Teng'
'Jiao, Ning'

_publ_section_title
;
 Cu-catalyzed Oxygenation of Alkene-tethered Amides with O2 via
 Unactivated C=C Bond Cleavage: A Direct Approach to Cyclic Imides
;
_journal_name_full 'Chemical Science'
_journal_paper_doi 10.1039/C9SC03175H
_journal_year 2019
_chemical_absolute_configuration ad
_chemical_formula_sum 'C17 H17 N O4'
_chemical_formula_weight 299.31
_space_group_crystal_system orthorhombic
_space_group_IT_number 19
_space_group_name_Hall 'P 2ac 2ab'
_space_group_name_H-M_alt 'P 21 21 21'
_symmetry_space_group_name_Hall 'P 2ac 2ab'
_symmetry_space_group_name_H-M 'P 21 21 21'
_atom_sites_solution_hydrogens geom
_audit_creation_method SHELXL-2018/3
_audit_update_record
;
2019-04-28 deposited with the CCDC.    2019-08-05 downloaded from the CCDC.
;
_cell_angle_alpha 90
_cell_angle_beta 90
_cell_angle_gamma 90
_cell_formula_units_Z 4
_cell_length_a 6.2462(5)
_cell_length_b 7.5477(6)
_cell_length_c 31.123(2)
_cell_measurement_reflns_used 3173
_cell_measurement_temperature 173(2)
_cell_measurement_theta_max 27.33
_cell_measurement_theta_min 2.62
_cell_volume 1467.28(19)
_computing_structure_refinement 'SHELXL-2018/3 (Sheldrick, 2018)'
_computing_structure_solution 'SHELXT 2014/5 (Sheldrick, 2014)'
_diffrn_ambient_temperature 173(2)
_diffrn_measured_fraction_theta_full 0.998
_diffrn_measured_fraction_theta_max 0.998
_diffrn_measurement_device_type 'Bruker APEX-II CCD'
_diffrn_measurement_method '\f and \w scans'
_diffrn_radiation_type MoK\a
_diffrn_radiation_wavelength 0.71073
_diffrn_reflns_av_R_equivalents 0.0509
_diffrn_reflns_av_unetI/netI 0.0489
_diffrn_reflns_Laue_measured_fraction_full 0.998
_diffrn_reflns_Laue_measured_fraction_max 0.998
_diffrn_reflns_limit_h_max 7
_diffrn_reflns_limit_h_min -7
_diffrn_reflns_limit_k_max 8
_diffrn_reflns_limit_k_min -8
_diffrn_reflns_limit_l_max 35
_diffrn_reflns_limit_l_min -37
_diffrn_reflns_number 10723
_diffrn_reflns_point_group_measured_fraction_full 0.999
_diffrn_reflns_point_group_measured_fraction_max 0.999
_diffrn_reflns_theta_full 25.008
_diffrn_reflns_theta_max 25.008
_diffrn_reflns_theta_min 2.618
_exptl_absorpt_coefficient_mu 0.097
_exptl_crystal_density_diffrn 1.355
_exptl_crystal_description BLOCK
_exptl_crystal_F_000 632
_exptl_crystal_size_max 0.220
_exptl_crystal_size_mid 0.190
_exptl_crystal_size_min 0.160
_refine_diff_density_max 0.148
_refine_diff_density_min -0.170
_refine_diff_density_rms 0.039
_refine_ls_abs_structure_details
;
 Flack x determined using 679 quotients [(I+)-(I-)]/[(I+)+(I-)]
 (Parsons, Flack and Wagner, Acta Cryst. B69 (2013) 249-259).
;
_refine_ls_abs_structure_Flack 0.6(8)
_refine_ls_extinction_method none
_refine_ls_goodness_of_fit_ref 1.051
_refine_ls_hydrogen_treatment constr
_refine_ls_matrix_type full
_refine_ls_number_parameters 202
_refine_ls_number_reflns 2587
_refine_ls_number_restraints 0
_refine_ls_restrained_S_all 1.051
_refine_ls_R_factor_all 0.0659
_refine_ls_R_factor_gt 0.0429
_refine_ls_shift/su_max 0.000
_refine_ls_shift/su_mean 0.000
_refine_ls_structure_factor_coef Fsqd
_refine_ls_weighting_details 'w=1/[\s^2^(Fo^2^)+(0.0435P)^2^+0.1924P] where P=(Fo^2^+2Fc^2^)/3'
_refine_ls_weighting_scheme calc
_refine_ls_wR_factor_gt 0.0891
_refine_ls_wR_factor_ref 0.0972
_reflns_Friedel_coverage 0.678
_reflns_Friedel_fraction_full 1.000
_reflns_Friedel_fraction_max 1.000
_reflns_number_gt 2023
_reflns_number_total 2587
_reflns_threshold_expression 'I > 2\s(I)'
_cod_data_source_file c9sc03175h2.cif
_cod_data_source_block 20181228PKU_LJH1164_0m_a
_cod_depositor_comments
;
The following automatic conversions were performed:

'_chemical_absolute_configuration' value 'AD' changed to 'ad'
according to
/home/data/users/saulius/crontab/automatic-downloads/rss-feeds/RSC/lib/dictionaries/cif_core.dic
dictionary named 'cif_core.dic' version 2.4.2 from 2011-04-26.

Automatic conversion script
Id: cif_fix_values 4973 2017-02-22 13:04:09Z antanas 
;
_cod_original_cell_volume 1467.3(2)
_cod_database_code 1552163
_shelx_shelxl_version_number 2018/3
_shelx_space_group_comment
;
The symmetry employed for this shelxl refinement is uniquely defined
by the following loop, which should always be used as a source of
symmetry information in preference to the above space-group names.
They are only intended as comments.
;
_shelx_estimated_absorpt_t_min 0.979
_shelx_estimated_absorpt_t_max 0.985

loop_
_space_group_symop_operation_xyz
'x, y, z'
'-x+1/2, -y, z+1/2'
'-x, y+1/2, -z+1/2'
'x+1/2, -y+1/2, -z'

loop_
_atom_site_label
_atom_site_type_symbol
_atom_site_fract_x
_atom_site_fract_y
_atom_site_fract_z
_atom_site_U_iso_or_equiv
_atom_site_adp_type
_atom_site_occupancy
_atom_site_site_symmetry_order
_atom_site_calc_flag
_atom_site_refinement_flags_posn
_atom_site_refinement_flags_adp
C1 C 0.4446(7) 0.4940(5) 0.62631(10) 0.0471(11) Uani 1 1 d . .
H1A H 0.421971 0.620662 0.621073 0.071 Uiso 1 1 calc R U
H1B H 0.460072 0.473277 0.657239 0.071 Uiso 1 1 calc R U
H1C H 0.321560 0.426971 0.615465 0.071 Uiso 1 1 calc R U
C2 C 0.6380(6) 0.4583(4) 0.56108(10) 0.0303(8) Uani 1 1 d . .
C3 C 0.4780(6) 0.5289(4) 0.53668(10) 0.0285(8) Uani 1 1 d . .
H3 H 0.351456 0.572165 0.549959 0.034 Uiso 1 1 calc R U
C4 C 0.5013(6) 0.5375(4) 0.49135(9) 0.0239(8) Uani 1 1 d . .
C5 C 0.3369(6) 0.6033(4) 0.46464(10) 0.0294(8) Uani 1 1 d . .
H5 H 0.210230 0.649169 0.477367 0.035 Uiso 1 1 calc R U
C6 C 0.3556(6) 0.6025(4) 0.42099(10) 0.0301(8) Uani 1 1 d . .
H6 H 0.240730 0.645297 0.403875 0.036 Uiso 1 1 calc R U
C7 C 0.5442(6) 0.5387(4) 0.40072(9) 0.0243(8) Uani 1 1 d . .
C8 C 0.7080(6) 0.4769(4) 0.42602(9) 0.0262(8) Uani 1 1 d . .
H8 H 0.835702 0.435319 0.412848 0.031 Uiso 1 1 calc R U
C9 C 0.6902(5) 0.4740(4) 0.47180(10) 0.0247(8) Uani 1 1 d . .
C10 C 0.8533(6) 0.4035(4) 0.49814(10) 0.0283(8) Uani 1 1 d . .
H10 H 0.981651 0.360717 0.485460 0.034 Uiso 1 1 calc R U
C11 C 0.8282(6) 0.3963(4) 0.54166(10) 0.0317(9) Uani 1 1 d . .
H11 H 0.939559 0.349216 0.559036 0.038 Uiso 1 1 calc R U
C12 C 0.5491(6) 0.5328(4) 0.35173(9) 0.0272(8) Uani 1 1 d . .
C13 C 0.7703(6) 0.4938(4) 0.33426(9) 0.0268(8) Uani 1 1 d . .
C14 C 0.5504(7) 0.2750(4) 0.30420(10) 0.0369(9) Uani 1 1 d . .
C15 C 0.4115(6) 0.3760(5) 0.33426(10) 0.0376(9) Uani 1 1 d . .
H15A H 0.363776 0.299044 0.358185 0.045 Uiso 1 1 calc R U
H15B H 0.283446 0.421364 0.319076 0.045 Uiso 1 1 calc R U
C16 C 0.4801(6) 0.7088(4) 0.33161(10) 0.0386(9) Uani 1 1 d . .
H16A H 0.574743 0.803685 0.341711 0.058 Uiso 1 1 calc R U
H16B H 0.332350 0.735365 0.339997 0.058 Uiso 1 1 calc R U
H16C H 0.489213 0.700184 0.300247 0.058 Uiso 1 1 calc R U
C17 C 0.9666(7) 0.3792(5) 0.24614(10) 0.0429(10) Uani 1 1 d . .
H17A H 0.831164 0.396734 0.230831 0.064 Uiso 1 1 calc R U
H17B H 1.065591 0.312024 0.227927 0.064 Uiso 1 1 calc R U
H17C H 1.029672 0.494665 0.253030 0.064 Uiso 1 1 calc R U
N1 N 0.7527(5) 0.3515(3) 0.30679(8) 0.0281(7) Uani 1 1 d . .
O1 O 0.6332(4) 0.4376(3) 0.60479(7) 0.0425(7) Uani 1 1 d . .
O2 O 0.9367(4) 0.5748(3) 0.33982(7) 0.0368(6) Uani 1 1 d . .
O3 O 0.9276(4) 0.2824(3) 0.28529(7) 0.0394(7) Uani 1 1 d . .
O4 O 0.5092(5) 0.1490(3) 0.28166(8) 0.0542(8) Uani 1 1 d . .

loop_
_atom_site_aniso_label
_atom_site_aniso_U_11
_atom_site_aniso_U_22
_atom_site_aniso_U_33
_atom_site_aniso_U_23
_atom_site_aniso_U_13
_atom_site_aniso_U_12
C1 0.070(3) 0.044(2) 0.0273(19) -0.0031(15) 0.014(2) -0.003(2)
C2 0.042(2) 0.0259(17) 0.0229(18) -0.0026(13) 0.0001(17) -0.0009(17)
C3 0.032(2) 0.0233(17) 0.0308(18) -0.0032(14) 0.0062(16) 0.0020(15)
C4 0.027(2) 0.0187(16) 0.0261(17) -0.0014(13) 0.0024(15) -0.0018(14)
C5 0.027(2) 0.0309(18) 0.0303(19) -0.0016(14) 0.0045(16) 0.0067(16)
C6 0.028(2) 0.0315(19) 0.0311(19) 0.0035(15) -0.0011(16) 0.0058(16)
C7 0.027(2) 0.0208(15) 0.0257(16) 0.0004(13) 0.0015(15) -0.0024(16)
C8 0.024(2) 0.0249(17) 0.0293(18) -0.0029(13) 0.0046(15) 0.0001(15)
C9 0.024(2) 0.0209(16) 0.0294(17) -0.0037(13) 0.0008(15) -0.0031(15)
C10 0.027(2) 0.0261(18) 0.0317(18) -0.0001(14) 0.0016(16) 0.0056(16)
C11 0.036(2) 0.0297(18) 0.0295(19) -0.0008(14) -0.0079(16) 0.0002(17)
C12 0.024(2) 0.0335(18) 0.0242(17) -0.0011(13) 0.0006(15) -0.0004(17)
C13 0.029(2) 0.0301(18) 0.0210(16) 0.0006(13) -0.0012(15) 0.0012(17)
C14 0.048(3) 0.036(2) 0.0267(19) 0.0011(15) 0.0022(18) -0.008(2)
C15 0.030(2) 0.052(2) 0.0308(18) -0.0048(16) 0.0006(16) -0.0089(18)
C16 0.035(2) 0.051(2) 0.0296(18) 0.0103(15) 0.0036(17) 0.0087(18)
C17 0.054(3) 0.047(2) 0.0286(18) 0.0017(16) 0.0130(18) -0.003(2)
N1 0.0271(17) 0.0313(15) 0.0260(14) -0.0027(11) 0.0059(13) -0.0007(15)
O1 0.062(2) 0.0429(15) 0.0224(13) -0.0005(10) 0.0006(13) 0.0087(14)
O2 0.0300(15) 0.0464(15) 0.0340(13) -0.0071(10) 0.0040(12) -0.0064(13)
O3 0.0478(18) 0.0345(13) 0.0359(14) 0.0013(10) 0.0148(13) 0.0085(13)
O4 0.068(2) 0.0500(16) 0.0441(15) -0.0171(13) 0.0062(15) -0.0230(15)

loop_
_atom_type_symbol
_atom_type_description
_atom_type_scat_dispersion_real
_atom_type_scat_dispersion_imag
_atom_type_scat_source
C C 0.0033 0.0016 'International Tables Vol C Tables 4.2.6.8 and 6.1.1.4'
H H 0.0000 0.0000 'International Tables Vol C Tables 4.2.6.8 and 6.1.1.4'
N N 0.0061 0.0033 'International Tables Vol C Tables 4.2.6.8 and 6.1.1.4'
O O 0.0106 0.0060 'International Tables Vol C Tables 4.2.6.8 and 6.1.1.4'

loop_
_geom_angle_atom_site_label_1
_geom_angle_atom_site_label_2
_geom_angle_atom_site_label_3
_geom_angle
O1 C1 H1A 109.5
O1 C1 H1B 109.5
H1A C1 H1B 109.5
O1 C1 H1C 109.5
H1A C1 H1C 109.5
H1B C1 H1C 109.5
C3 C2 O1 125.6(3)
C3 C2 C11 120.5(3)
O1 C2 C11 113.9(3)
C2 C3 C4 119.8(3)
C2 C3 H3 120.1
C4 C3 H3 120.1
C9 C4 C5 118.3(3)
C9 C4 C3 119.9(3)
C5 C4 C3 121.8(3)
C6 C5 C4 121.5(3)
C6 C5 H5 119.2
C4 C5 H5 119.2
C5 C6 C7 121.0(3)
C5 C6 H6 119.5
C7 C6 H6 119.5
C8 C7 C6 118.6(3)
C8 C7 C12 123.3(3)
C6 C7 C12 118.0(3)
C7 C8 C9 121.2(3)
C7 C8 H8 119.4
C9 C8 H8 119.4
C4 C9 C10 118.7(3)
C4 C9 C8 119.3(3)
C10 C9 C8 121.9(3)
C11 C10 C9 120.6(3)
C11 C10 H10 119.7
C9 C10 H10 119.7
C10 C11 C2 120.5(3)
C10 C11 H11 119.7
C2 C11 H11 119.7
C13 C12 C7 112.5(3)
C13 C12 C16 106.2(3)
C7 C12 C16 112.2(3)
C13 C12 C15 103.3(3)
C7 C12 C15 111.1(3)
C16 C12 C15 111.2(3)
O2 C13 N1 123.2(3)
O2 C13 C12 129.1(3)
N1 C13 C12 107.5(3)
O4 C14 N1 123.6(4)
O4 C14 C15 130.1(4)
N1 C14 C15 106.3(3)
C14 C15 C12 106.7(3)
C14 C15 H15A 110.4
C12 C15 H15A 110.4
C14 C15 H15B 110.4
C12 C15 H15B 110.4
H15A C15 H15B 108.6
C12 C16 H16A 109.5
C12 C16 H16B 109.5
H16A C16 H16B 109.5
C12 C16 H16C 109.5
H16A C16 H16C 109.5
H16B C16 H16C 109.5
O3 C17 H17A 109.5
O3 C17 H17B 109.5
H17A C17 H17B 109.5
O3 C17 H17C 109.5
H17A C17 H17C 109.5
H17B C17 H17C 109.5
C13 N1 O3 122.1(3)
C13 N1 C14 115.6(3)
O3 N1 C14 122.2(2)
C2 O1 C1 116.9(3)
N1 O3 C17 110.6(3)

loop_
_geom_bond_atom_site_label_1
_geom_bond_atom_site_label_2
_geom_bond_distance
C1 O1 1.421(4)
C1 H1A 0.9800
C1 H1B 0.9800
C1 H1C 0.9800
C2 C3 1.363(5)
C2 O1 1.370(4)
C2 C11 1.413(5)
C3 C4 1.420(4)
C3 H3 0.9500
C4 C9 1.411(4)
C4 C5 1.412(4)
C5 C6 1.363(4)
C5 H5 0.9500
C6 C7 1.421(5)
C6 H6 0.9500
C7 C8 1.373(4)
C7 C12 1.526(4)
C8 C9 1.429(4)
C8 H8 0.9500
C9 C10 1.412(4)
C10 C11 1.364(4)
C10 H10 0.9500
C11 H11 0.9500
C12 C13 1.514(5)
C12 C16 1.531(4)
C12 C15 1.561(5)
C13 O2 1.218(4)
C13 N1 1.377(4)
C14 O4 1.209(4)
C14 N1 1.392(5)
C14 C15 1.486(5)
C15 H15A 0.9900
C15 H15B 0.9900
C16 H16A 0.9800
C16 H16B 0.9800
C16 H16C 0.9800
C17 O3 1.441(4)
C17 H17A 0.9800
C17 H17B 0.9800
C17 H17C 0.9800
N1 O3 1.383(4)
